data_4341187
loop_
_publ_author_name
'Seibel, Elizabeth M.'
'Roudebush, John H.'
'Ali, Mazhar N.'
'Ross, K. A.'
'Cava, R. J.'

_publ_section_title
;
 Structure and Magnetic Properties of the Spin-1/2-Based Honeycomb
 NaNi2BiO6-\d and Its Hydrate NaNi2BiO6-\d&#x00B7;1.7H2O.
;
_journal_issue 20
_journal_name_full 'Inorganic chemistry'
_journal_page_first 10989
_journal_page_last 10995
_journal_paper_doi 10.1021/ic501390r
_journal_volume 53
_journal_year 2014
_chemical_absolute_configuration ' '
_chemical_enantioexcess_bulk 0
_chemical_enantioexcess_bulk_technique ' '
_chemical_enantioexcess_crystal 0
_chemical_enantioexcess_crystal_technique ' '
_chemical_formula_analytical NaNi2BiO5.66
_chemical_formula_iupac NaNi2BiO5.66
_chemical_formula_moiety NaNi2BiO5.66
_chemical_formula_sum 'Bi Na Ni2 O5.66'
_chemical_formula_weight 439.38
_chemical_melting_point 0
_chemical_name_common 'Sodium Nickel Bismuth'
_chemical_name_systematic
;
 ?
;
_space_group_IT_number 162
_symmetry_cell_setting trigonal
_symmetry_Int_Tables_number 162
_symmetry_space_group_name_Hall '-P 3 2'
_symmetry_space_group_name_H-M 'P -3 1 m'
_atom_sites_solution_hydrogens undef
_atom_sites_solution_primary direct
_atom_sites_solution_secondary difmap
_audit_creation_date 2014-08-18T15:31:52-00:00
_audit_creation_method 'WinGX routine CIF_UPDATE'
_cell_angle_alpha 90
_cell_angle_beta 90
_cell_angle_gamma 120
_cell_formula_units_Z 1
_cell_length_a 5.220(3)
_cell_length_b 5.220(3)
_cell_length_c 5.705(5)
_cell_measurement_reflns_used 330
_cell_measurement_temperature 100(2)
_cell_measurement_theta_max 27.54
_cell_measurement_theta_min 4.51
_cell_volume 134.63(16)
_computing_structure_refinement 'SHELXL-97 (Sheldrick, 1997)'
_computing_structure_solution 'SHELXS-97 (Sheldrick, 1990)'
_diffrn_ambient_temperature 100(2)
_diffrn_detector_area_resol_mean 0
_diffrn_measured_fraction_theta_full 0.983
_diffrn_measured_fraction_theta_max 0.983
_diffrn_measurement_device_type 'Area Detector'
_diffrn_measurement_method 'Full Sphere'
_diffrn_radiation_monochromator graphite
_diffrn_radiation_type MoK\a
_diffrn_radiation_wavelength 0.71073
_diffrn_reflns_av_R_equivalents 0.0391
_diffrn_reflns_av_unetI/netI 0.0325
_diffrn_reflns_Laue_measured_fraction_full 0
_diffrn_reflns_Laue_measured_fraction_max 0
_diffrn_reflns_limit_h_max 6
_diffrn_reflns_limit_h_min -6
_diffrn_reflns_limit_k_max 6
_diffrn_reflns_limit_k_min -6
_diffrn_reflns_limit_l_max 6
_diffrn_reflns_limit_l_min -6
_diffrn_reflns_number 471
_diffrn_reflns_point_group_measured_fraction_full 0
_diffrn_reflns_point_group_measured_fraction_max 0
_diffrn_reflns_theta_full 27.97
_diffrn_reflns_theta_max 27.97
_diffrn_reflns_theta_min 4.51
_diffrn_standards_decay_% 0
_diffrn_standards_interval_count 0
_diffrn_standards_interval_time 0
_diffrn_standards_number 0
_exptl_absorpt_coefficient_mu 39.55
_exptl_absorpt_correction_T_max 0
_exptl_absorpt_correction_T_min 0
_exptl_absorpt_correction_type numerical
_exptl_absorpt_process_details
;
        Bruker APEX II
;
_exptl_crystal_colour 'Orange Brown'
_exptl_crystal_density_diffrn 5.426
_exptl_crystal_density_method 'not measured'
_exptl_crystal_description 'Hexagonal Plate'
_exptl_crystal_F_000 195.1
_exptl_crystal_size_max 0.3
_exptl_crystal_size_mid 0.2
_exptl_crystal_size_min 0.1
_exptl_crystal_size_rad 0
_exptl_transmission_factor_max 0.6622
_exptl_transmission_factor_min 0.2261
_refine_diff_density_max 1.25
_refine_diff_density_min -0.823
_refine_diff_density_rms 0.264
_refine_ls_extinction_coef 0
_refine_ls_extinction_method none
_refine_ls_goodness_of_fit_all 1.108
_refine_ls_goodness_of_fit_ref 1.108
_refine_ls_hydrogen_treatment undef
_refine_ls_matrix_type full
_refine_ls_number_constraints 0
_refine_ls_number_parameters 14
_refine_ls_number_reflns 106
_refine_ls_number_restraints 0
_refine_ls_restrained_S_all 1.108
_refine_ls_R_factor_all 0.0229
_refine_ls_R_factor_gt 0.0229
_refine_ls_shift/su_max 0
_refine_ls_shift/su_mean 0
_refine_ls_structure_factor_coef Fsqd
_refine_ls_weighting_details 'calc w=1/[\s^2^(Fo^2^)+(0.0294P)^2^+0.0000P] where P=(Fo^2^+2Fc^2^)/3'
_refine_ls_weighting_scheme calc
_refine_ls_wR_factor_all 0.0505
_refine_ls_wR_factor_ref 0.0503
_reflns_number_gt 106
_reflns_number_total 106
_reflns_threshold_expression >2sigma(I)
_cod_data_source_file ic501390r_si_001.cif
_cod_data_source_block liz151redo100k_p3bar1mscaled
_cod_depositor_comments
;
The following automatic conversions were performed:

'_exptl_absorpt_correction_type' value 'Numerical' changed to
'numerical' according to
/home/saulius/struct/COD-crude-data--automatic-downloads/rss-feeds/ACS/lib/dictionaries/cif_core.dic
dictionary named 'cif_core.dic' version 2.4.2 from 2011-04-26.

Automatic conversion script
Id: cif_fix_values 2281 2013-09-26 08:29:07Z andrius 

 Adding full bibliography for 4341187.cif.
;
_cod_original_cell_volume 134.6(3)
_cod_original_sg_symbol_H-M P-31m
_cod_database_code 4341187

loop_
_symmetry_equiv_pos_as_xyz
'x, y, z'
'-y, x-y, z'
'-x+y, -x, z'
'-y, -x, -z'
'-x+y, y, -z'
'x, x-y, -z'
'-x, -y, -z'
'y, -x+y, -z'
'x-y, x, -z'
'y, x, z'
'x-y, -y, z'
'-x, -x+y, z'

loop_
_atom_site_label
_atom_site_fract_x
_atom_site_fract_y
_atom_site_fract_z
_atom_site_U_iso_or_equiv
_atom_site_adp_type
_atom_site_calc_flag
_atom_site_refinement_flags
_atom_site_occupancy
_atom_site_type_symbol
Bi1 0 0 0 0.0064(3) Uiso d SP 0.919(5) Bi
Bi2 0 0 0.114(5) 0.0064(3) Uiso d SP 0.040(2) Bi
Ni3 0.3333 0.6667 0 0.0093(6) Uani d S 1 Ni
Na4 0.3333 0.6667 0.5 0.016(4) Uani d SP 0.5 Na
O5 0.3525(12) 0 0.1795(19) 0.0146(19) Uani d SP 0.94 O

loop_
_atom_site_aniso_label
_atom_site_aniso_U_11
_atom_site_aniso_U_22
_atom_site_aniso_U_33
_atom_site_aniso_U_12
_atom_site_aniso_U_13
_atom_site_aniso_U_23
Ni3 0.0055(6) 0.0055(6) 0.0168(18) 0.0028(3) 0 0
Na4 0.015(4) 0.015(4) 0.019(13) 0.007(2) 0 0
O5 0.007(2) 0.015(4) 0.024(6) 0.0073(18) -0.001(3) 0

loop_
_atom_type_symbol
_atom_type_description
_atom_type_scat_dispersion_real
_atom_type_scat_dispersion_imag
_atom_type_scat_source
O O 0.0106 0.006 'International Tables Vol C Tables 4.2.6.8 and 6.1.1.4'
Na Na 0.0362 0.0249 'International Tables Vol C Tables 4.2.6.8 and 6.1.1.4'
Ni Ni 0.3393 1.1124 'International Tables Vol C Tables 4.2.6.8 and 6.1.1.4'
Bi Bi -4.1077 10.2566 'International Tables Vol C Tables 4.2.6.8 and 6.1.1.4'

loop_
_geom_angle_atom_site_label_1
_geom_angle_atom_site_label_2
_geom_angle_atom_site_label_3
_geom_angle
_geom_angle_site_symmetry_1
_geom_angle_site_symmetry_3
Bi2 Bi1 Bi2 180.000(3) . 7
Bi2 Bi1 O5 119.1(3) . 8
Bi2 Bi1 O5 60.9(3) 7 8
Bi2 Bi1 O5 60.9(3) . 2
Bi2 Bi1 O5 119.1(3) 7 2
O5 Bi1 O5 180.0(5) 8 2
Bi2 Bi1 O5 119.1(3) . 7
Bi2 Bi1 O5 60.9(3) 7 7
O5 Bi1 O5 98.4(3) 8 7
O5 Bi1 O5 81.6(3) 2 7
Bi2 Bi1 O5 119.1(3) . 9
Bi2 Bi1 O5 60.9(3) 7 9
O5 Bi1 O5 98.4(3) 8 9
O5 Bi1 O5 81.6(3) 2 9
O5 Bi1 O5 98.4(3) 7 9
Bi2 Bi1 O5 60.9(3) . 3
Bi2 Bi1 O5 119.1(3) 7 3
O5 Bi1 O5 81.6(3) 8 3
O5 Bi1 O5 98.4(3) 2 3
O5 Bi1 O5 81.6(3) 7 3
O5 Bi1 O5 180.0(6) 9 3
Bi2 Bi1 O5 60.9(3) . .
Bi2 Bi1 O5 119.1(3) 7 .
O5 Bi1 O5 81.6(3) 8 .
O5 Bi1 O5 98.4(3) 2 .
O5 Bi1 O5 180 7 .
O5 Bi1 O5 81.6(3) 9 .
O5 Bi1 O5 98.4(3) 3 .
Bi2 Bi1 Ni3 90 . 7
Bi2 Bi1 Ni3 90 7 7
O5 Bi1 Ni3 40.82(17) 8 7
O5 Bi1 Ni3 139.18(17) 2 7
O5 Bi1 Ni3 90.0000(10) 7 7
O5 Bi1 Ni3 139.18(17) 9 7
O5 Bi1 Ni3 40.82(17) 3 7
O5 Bi1 Ni3 90 . 7
Bi2 Bi1 Ni3 90 . 7_665
Bi2 Bi1 Ni3 90 7 7_665
O5 Bi1 Ni3 90 8 7_665
O5 Bi1 Ni3 90 2 7_665
O5 Bi1 Ni3 139.18(17) 7 7_665
O5 Bi1 Ni3 40.82(17) 9 7_665
O5 Bi1 Ni3 139.18(17) 3 7_665
O5 Bi1 Ni3 40.82(17) . 7_665
Ni3 Bi1 Ni3 120 7 7_665
Bi2 Bi1 Ni3 90 . 1_445
Bi2 Bi1 Ni3 90 7 1_445
O5 Bi1 Ni3 90 8 1_445
O5 Bi1 Ni3 90 2 1_445
O5 Bi1 Ni3 40.82(17) 7 1_445
O5 Bi1 Ni3 139.18(17) 9 1_445
O5 Bi1 Ni3 40.82(17) 3 1_445
O5 Bi1 Ni3 139.18(17) . 1_445
Ni3 Bi1 Ni3 60 7 1_445
Ni3 Bi1 Ni3 180 7_665 1_445
Bi2 Bi1 Ni3 90 . .
Bi2 Bi1 Ni3 90 7 .
O5 Bi1 Ni3 139.18(17) 8 .
O5 Bi1 Ni3 40.82(17) 2 .
O5 Bi1 Ni3 90.0000(10) 7 .
O5 Bi1 Ni3 40.82(17) 9 .
O5 Bi1 Ni3 139.18(17) 3 .
O5 Bi1 Ni3 90.0000(10) . .
Ni3 Bi1 Ni3 180 7 .
Ni3 Bi1 Ni3 60 7_665 .
Ni3 Bi1 Ni3 120 1_445 .
Bi1 Bi2 Bi2 0.0000(10) . 7
Bi1 Bi2 O5 101.5(10) . 3
Bi2 Bi2 O5 101.5(10) 7 3
Bi1 Bi2 O5 101.5(10) . 2
Bi2 Bi2 O5 101.5(10) 7 2
O5 Bi2 O5 116.2(6) 3 2
Bi1 Bi2 O5 101.5(10) . .
Bi2 Bi2 O5 101.5(10) 7 .
O5 Bi2 O5 116.2(6) 3 .
O5 Bi2 O5 116.2(6) 2 .
Bi1 Bi2 O5 47.7(6) . 8
Bi2 Bi2 O5 47.7(6) 7 8
O5 Bi2 O5 76.8(6) 3 8
O5 Bi2 O5 149.2(15) 2 8
O5 Bi2 O5 76.8(6) . 8
Bi1 Bi2 O5 47.7(6) . 7
Bi2 Bi2 O5 47.7(6) 7 7
O5 Bi2 O5 76.8(6) 3 7
O5 Bi2 O5 76.8(6) 2 7
O5 Bi2 O5 149.2(15) . 7
O5 Bi2 O5 79.7(9) 8 7
Bi1 Bi2 O5 47.7(6) . 9
Bi2 Bi2 O5 47.7(6) 7 9
O5 Bi2 O5 149.2(15) 3 9
O5 Bi2 O5 76.8(6) 2 9
O5 Bi2 O5 76.8(6) . 9
O5 Bi2 O5 79.7(9) 8 9
O5 Bi2 O5 79.7(9) 7 9
Bi1 Bi2 Ni3 77.8(6) . 7
Bi2 Bi2 Ni3 77.8(6) 7 7
O5 Bi2 Ni3 38.0(3) 3 7
O5 Bi2 Ni3 150.64(6) 2 7
O5 Bi2 Ni3 92.40(11) . 7
O5 Bi2 Ni3 39.81(18) 8 7
O5 Bi2 Ni3 81.8(5) 7 7
O5 Bi2 Ni3 118.9(10) 9 7
Bi1 Bi2 Ni3 77.8(6) . 1_445
Bi2 Bi2 Ni3 77.8(6) 7 1_445
O5 Bi2 Ni3 38.0(3) 3 1_445
O5 Bi2 Ni3 92.40(11) 2 1_445
O5 Bi2 Ni3 150.64(6) . 1_445
O5 Bi2 Ni3 81.8(5) 8 1_445
O5 Bi2 Ni3 39.81(18) 7 1_445
O5 Bi2 Ni3 118.9(10) 9 1_445
Ni3 Bi2 Ni3 58.51(14) 7 1_445
Bi1 Bi2 Ni3 77.8(6) . 7_665
Bi2 Bi2 Ni3 77.8(6) 7 7_665
O5 Bi2 Ni3 150.64(6) 3 7_665
O5 Bi2 Ni3 92.40(11) 2 7_665
O5 Bi2 Ni3 38.0(3) . 7_665
O5 Bi2 Ni3 81.8(5) 8 7_665
O5 Bi2 Ni3 118.9(10) 7 7_665
O5 Bi2 Ni3 39.81(18) 9 7_665
Ni3 Bi2 Ni3 115.7(4) 7 7_665
Ni3 Bi2 Ni3 155.6(11) 1_445 7_665
Bi1 Bi2 Ni3 77.8(6) . .
Bi2 Bi2 Ni3 77.8(6) 7 .
O5 Bi2 Ni3 150.64(6) 3 .
O5 Bi2 Ni3 38.0(3) 2 .
O5 Bi2 Ni3 92.40(11) . .
O5 Bi2 Ni3 118.9(10) 8 .
O5 Bi2 Ni3 81.8(5) 7 .
O5 Bi2 Ni3 39.81(18) 9 .
Ni3 Bi2 Ni3 155.6(11) 7 .
Ni3 Bi2 Ni3 115.7(4) 1_445 .
Ni3 Bi2 Ni3 58.51(14) 7_665 .
O5 Ni3 O5 88.2(4) 8_565 1_565
O5 Ni3 O5 80.7(4) 8_565 2
O5 Ni3 O5 95.6(4) 1_565 2
O5 Ni3 O5 95.6(4) 8_565 7_665
O5 Ni3 O5 80.7(4) 1_565 7_665
O5 Ni3 O5 175.0(3) 2 7_665
O5 Ni3 O5 95.6(4) 8_565 9
O5 Ni3 O5 175.0(3) 1_565 9
O5 Ni3 O5 88.2(4) 2 9
O5 Ni3 O5 95.6(4) 7_665 9
O5 Ni3 O5 175.0(3) 8_565 3_665
O5 Ni3 O5 95.6(4) 1_565 3_665
O5 Ni3 O5 95.6(4) 2 3_665
O5 Ni3 O5 88.2(5) 7_665 3_665
O5 Ni3 O5 80.7(4) 9 3_665
O5 Ni3 Na4 121.2(3) 8_565 .
O5 Ni3 Na4 58.8(3) 1_565 .
O5 Ni3 Na4 58.8(3) 2 .
O5 Ni3 Na4 121.2(3) 7_665 .
O5 Ni3 Na4 121.2(3) 9 .
O5 Ni3 Na4 58.8(3) 3_665 .
O5 Ni3 Na4 58.8(3) 8_565 1_554
O5 Ni3 Na4 121.2(3) 1_565 1_554
O5 Ni3 Na4 121.2(3) 2 1_554
O5 Ni3 Na4 58.8(3) 7_665 1_554
O5 Ni3 Na4 58.8(3) 9 1_554
O5 Ni3 Na4 121.2(3) 3_665 1_554
Na4 Ni3 Na4 180.0000(10) . 1_554
O5 Ni3 Bi1 44.1(2) 8_565 1_565
O5 Ni3 Bi1 44.1(2) 1_565 1_565
O5 Ni3 Bi1 87.49(16) 2 1_565
O5 Ni3 Bi1 87.49(16) 7_665 1_565
O5 Ni3 Bi1 139.6(2) 9 1_565
O5 Ni3 Bi1 139.6(2) 3_665 1_565
Na4 Ni3 Bi1 90 . 1_565
Na4 Ni3 Bi1 90 1_554 1_565
O5 Ni3 Bi1 139.6(2) 8_565 1_665
O5 Ni3 Bi1 87.49(16) 1_565 1_665
O5 Ni3 Bi1 139.6(2) 2 1_665
O5 Ni3 Bi1 44.1(2) 7_665 1_665
O5 Ni3 Bi1 87.49(16) 9 1_665
O5 Ni3 Bi1 44.1(2) 3_665 1_665
Na4 Ni3 Bi1 90 . 1_665
Na4 Ni3 Bi1 90 1_554 1_665
Bi1 Ni3 Bi1 120 1_565 1_665
O5 Ni3 Bi1 87.49(16) 8_565 .
O5 Ni3 Bi1 139.6(2) 1_565 .
O5 Ni3 Bi1 44.1(2) 2 .
O5 Ni3 Bi1 139.6(2) 7_665 .
O5 Ni3 Bi1 44.1(2) 9 .
O5 Ni3 Bi1 87.49(16) 3_665 .
Na4 Ni3 Bi1 90 . .
Na4 Ni3 Bi1 90 1_554 .
Bi1 Ni3 Bi1 120 1_565 .
Bi1 Ni3 Bi1 120 1_665 .
O5 Ni3 Bi2 53.7(5) 8_565 1_565
O5 Ni3 Bi2 35.8(4) 1_565 1_565
O5 Ni3 Bi2 81.2(3) 2 1_565
O5 Ni3 Bi2 93.8(3) 7_665 1_565
O5 Ni3 Bi2 148.6(4) 9 1_565
O5 Ni3 Bi2 129.5(5) 3_665 1_565
Na4 Ni3 Bi2 77.8(6) . 1_565
Na4 Ni3 Bi2 102.2(6) 1_554 1_565
Bi1 Ni3 Bi2 12.2(6) 1_565 1_565
Bi1 Ni3 Bi2 119.26(7) 1_665 1_565
Bi1 Ni3 Bi2 119.26(7) . 1_565
O5 Na4 O5 176.0(3) 2 7_666
O5 Na4 O5 105.6(3) 2 8_566
O5 Na4 O5 72.1(3) 7_666 8_566
O5 Na4 O5 72.1(3) 2 1_565
O5 Na4 O5 105.6(3) 7_666 1_565
O5 Na4 O5 110.5(4) 8_566 1_565
O5 Na4 O5 110.5(4) 2 9_556
O5 Na4 O5 72.1(3) 7_666 9_556
O5 Na4 O5 72.1(3) 8_566 9_556
O5 Na4 O5 176.0(3) 1_565 9_556
O5 Na4 O5 72.1(3) 2 3_665
O5 Na4 O5 110.5(4) 7_666 3_665
O5 Na4 O5 176.0(3) 8_566 3_665
O5 Na4 O5 72.1(3) 1_565 3_665
O5 Na4 O5 105.6(3) 9_556 3_665
O5 Na4 Ni3 42.79(18) 2 .
O5 Na4 Ni3 137.21(18) 7_666 .
O5 Na4 Ni3 137.21(18) 8_566 .
O5 Na4 Ni3 42.79(18) 1_565 .
O5 Na4 Ni3 137.21(18) 9_556 .
O5 Na4 Ni3 42.79(18) 3_665 .
O5 Na4 Ni3 137.22(18) 2 1_556
O5 Na4 Ni3 42.79(18) 7_666 1_556
O5 Na4 Ni3 42.79(18) 8_566 1_556
O5 Na4 Ni3 137.22(18) 1_565 1_556
O5 Na4 Ni3 42.78(18) 9_556 1_556
O5 Na4 Ni3 137.21(18) 3_665 1_556
Ni3 Na4 Ni3 179.9990(10) . 1_556
O5 Na4 Na4 92.00(13) 2 7_666
O5 Na4 Na4 92.00(13) 7_666 7_666
O5 Na4 Na4 124.75(18) 8_566 7_666
O5 Na4 Na4 124.75(18) 1_565 7_666
O5 Na4 Na4 52.78(15) 9_556 7_666
O5 Na4 Na4 52.78(15) 3_665 7_666
Ni3 Na4 Na4 90 . 7_666
Ni3 Na4 Na4 89.9990(10) 1_556 7_666
O5 Na4 Na4 124.75(18) 2 7_676
O5 Na4 Na4 52.78(15) 7_666 7_676
O5 Na4 Na4 92.00(13) 8_566 7_676
O5 Na4 Na4 52.78(15) 1_565 7_676
O5 Na4 Na4 124.75(18) 9_556 7_676
O5 Na4 Na4 92.00(13) 3_665 7_676
Ni3 Na4 Na4 90 . 7_676
Ni3 Na4 Na4 90 1_556 7_676
Na4 Na4 Na4 120 7_666 7_676
O5 Na4 Na4 52.78(15) 2 7_566
O5 Na4 Na4 124.75(18) 7_666 7_566
O5 Na4 Na4 52.78(15) 8_566 7_566
O5 Na4 Na4 92.00(13) 1_565 7_566
O5 Na4 Na4 92.00(13) 9_556 7_566
O5 Na4 Na4 124.75(18) 3_665 7_566
Ni3 Na4 Na4 90 . 7_566
Ni3 Na4 Na4 90 1_556 7_566
Na4 Na4 Na4 120 7_666 7_566
Na4 Na4 Na4 120 7_676 7_566
O5 Na4 Bi2 157.1(3) 2 7_666
O5 Na4 Bi2 26.7(3) 7_666 7_666
O5 Na4 Bi2 93.2(4) 8_566 7_666
O5 Na4 Bi2 113.9(3) 1_565 7_666
O5 Na4 Bi2 62.5(3) 9_556 7_666
O5 Na4 Bi2 88.4(4) 3_665 7_666
Ni3 Na4 Bi2 126.1(4) . 7_666
Ni3 Na4 Bi2 53.9(4) 1_556 7_666
Na4 Na4 Bi2 66.19(13) 7_666 7_666
Na4 Na4 Bi2 66.19(13) 7_676 7_666
Na4 Na4 Bi2 143.9(4) 7_566 7_666
Bi2 O5 Ni3 106.2(7) . 7_665
Bi2 O5 Ni3 106.2(7) . 1_545
Ni3 O5 Ni3 99.3(4) 7_665 1_545
Bi2 O5 Bi1 17.6(9) . .
Ni3 O5 Bi1 95.1(3) 7_665 .
Ni3 O5 Bi1 95.1(3) 1_545 .
Bi2 O5 Bi2 30.8(15) . 7
Ni3 O5 Bi2 86.5(5) 7_665 7
Ni3 O5 Bi2 86.5(5) 1_545 7
Bi1 O5 Bi2 13.2(5) . 7
Bi2 O5 Na4 116.7(8) . 7_666
Ni3 O5 Na4 78.39(16) 7_665 7_666
Ni3 O5 Na4 136.1(3) 1_545 7_666
Bi1 O5 Na4 128.8(2) . 7_666
Bi2 O5 Na4 136.3(3) 7 7_666
Bi2 O5 Na4 116.7(8) . 1_545
Ni3 O5 Na4 136.1(3) 7_665 1_545
Ni3 O5 Na4 78.39(16) 1_545 1_545
Bi1 O5 Na4 128.8(2) . 1_545
Bi2 O5 Na4 136.3(3) 7 1_545
Na4 O5 Na4 74.4(3) 7_666 1_545

loop_
_geom_bond_atom_site_label_1
_geom_bond_atom_site_label_2
_geom_bond_site_symmetry_2
_geom_bond_distance
Bi1 Bi2 . 0.65(3)
Bi1 Bi2 7 0.65(3)
Bi1 O5 8 2.106(8)
Bi1 O5 2 2.106(8)
Bi1 O5 7 2.106(8)
Bi1 O5 9 2.106(8)
Bi1 O5 3 2.106(8)
Bi1 O5 . 2.106(8)
Bi1 Ni3 7 3.014(4)
Bi1 Ni3 7_665 3.014(4)
Bi1 Ni3 1_445 3.014(4)
Bi1 Ni3 . 3.014(4)
Bi2 Bi2 7 1.30(6)
Bi2 O5 3 1.878(9)
Bi2 O5 2 1.878(9)
Bi2 O5 . 1.878(9)
Bi2 O5 8 2.49(2)
Bi2 O5 7 2.49(2)
Bi2 O5 9 2.49(2)
Bi2 Ni3 7 3.083(7)
Bi2 Ni3 1_445 3.083(7)
Bi2 Ni3 7_665 3.083(7)
Bi2 Ni3 . 3.083(7)
Ni3 O5 8_565 1.978(6)
Ni3 O5 1_565 1.978(6)
Ni3 O5 2 1.978(6)
Ni3 O5 7_665 1.978(6)
Ni3 O5 9 1.978(6)
Ni3 O5 3_665 1.978(6)
Ni3 Na4 . 2.852(3)
Ni3 Na4 1_554 2.852(3)
Ni3 Bi1 1_565 3.014(4)
Ni3 Bi1 1_665 3.014(4)
Ni3 Bi2 1_565 3.083(7)
Na4 O5 2 2.491(8)
Na4 O5 7_666 2.491(8)
Na4 O5 8_566 2.491(8)
Na4 O5 1_565 2.491(8)
Na4 O5 9_556 2.491(8)
Na4 O5 3_665 2.491(8)
Na4 Ni3 1_556 2.852(3)
Na4 Na4 7_666 3.014(4)
Na4 Na4 7_676 3.014(4)
Na4 Na4 7_566 3.014(4)
Na4 Bi2 7_666 3.732(19)
O5 Ni3 7_665 1.978(6)
O5 Ni3 1_545 1.978(6)
O5 Bi2 7 2.49(2)
O5 Na4 7_666 2.491(8)
O5 Na4 1_545 2.491(8)
